data_7109578
loop_
_publ_author_name
'Chelsea A. Huff'
'Jeff W. Kampf'
'Melanie S. Sanford'

_publ_section_title
;
 Reversible carbon-carbon bond formation between carbonyl compounds and a
 ruthenium pincer complex
;
_journal_name_full Chem.Commun.
_journal_page_first 7147
_journal_paper_doi 10.1039/c3cc43517b
_journal_volume 49
_journal_year 2013
_chemical_formula_moiety 'C24 H43 N2 O5 P Ru + (solvent)'
_chemical_formula_sum 'C24 H43 N2 O5 P Ru'
_chemical_formula_weight 571.64
_chemical_name_systematic
; 
 ? 
;
_space_group_IT_number 14
_symmetry_cell_setting monoclinic
_symmetry_space_group_name_Hall '-P 2ybc'
_symmetry_space_group_name_H-M 'P 1 21/c 1'
_atom_sites_solution_hydrogens geom
_atom_sites_solution_primary direct
_atom_sites_solution_secondary difmap
_audit_creation_method SHELXL-97
_cell_angle_alpha 90.00
_cell_angle_beta 112.6070(10)
_cell_angle_gamma 90.00
_cell_formula_units_Z 4
_cell_length_a 17.9131(16)
_cell_length_b 10.7282(10)
_cell_length_c 15.6284(14)
_cell_measurement_reflns_used 1989
_cell_measurement_temperature 85(2)
_cell_measurement_theta_max 28.32
_cell_measurement_theta_min 2.26
_cell_volume 2772.6(4)
_computing_cell_refinement 'Bruker SAINT'
_computing_data_collection 'Bruker APEX-I'
_computing_data_reduction 'Bruker SAINT'
_computing_molecular_graphics 'Bruker SHELXTL'
_computing_publication_material 'Bruker SHELXTL'
_computing_structure_refinement 'SHELXL-97 (Sheldrick, 2008)'
_computing_structure_solution 'SHELXS-97 (Sheldrick, 2008)'
_diffrn_ambient_temperature 85(2)
_diffrn_measured_fraction_theta_full 0.999
_diffrn_measured_fraction_theta_max 0.999
_diffrn_measurement_device_type 'Bruker APEX-I CCD'
_diffrn_measurement_method '\f and \w scans'
_diffrn_radiation_monochromator graphite
_diffrn_radiation_source 'fine-focus sealed tube'
_diffrn_radiation_type MoK\a
_diffrn_radiation_wavelength 0.71073
_diffrn_reflns_av_R_equivalents 0.0478
_diffrn_reflns_av_sigmaI/netI 0.0213
_diffrn_reflns_limit_h_max 23
_diffrn_reflns_limit_h_min -23
_diffrn_reflns_limit_k_max 14
_diffrn_reflns_limit_k_min -14
_diffrn_reflns_limit_l_max 20
_diffrn_reflns_limit_l_min -20
_diffrn_reflns_number 73076
_diffrn_reflns_theta_full 28.34
_diffrn_reflns_theta_max 28.34
_diffrn_reflns_theta_min 2.26
_exptl_absorpt_coefficient_mu 0.657
_exptl_absorpt_correction_T_max 0.8530
_exptl_absorpt_correction_T_min 0.8477
_exptl_absorpt_correction_type multi-scan
_exptl_absorpt_process_details
;
Blessing, R. Acta Cryst. (1995) A51 33-38.
Sheldrick, G.  SADABS (Version 2008/1) Bruker AXS area
detector absorption and other corrections, University of 
Gottingen, Germany 2008.
;
_exptl_crystal_colour yellow
_exptl_crystal_density_diffrn 1.369
_exptl_crystal_density_method 'not measured'
_exptl_crystal_description block
_exptl_crystal_F_000 1200
_exptl_crystal_size_max 0.26
_exptl_crystal_size_mid 0.25
_exptl_crystal_size_min 0.25
_refine_diff_density_max 0.674
_refine_diff_density_min -0.347
_refine_diff_density_rms 0.059
_refine_ls_extinction_method none
_refine_ls_goodness_of_fit_ref 1.049
_refine_ls_hydrogen_treatment mixed
_refine_ls_matrix_type full
_refine_ls_number_parameters 275
_refine_ls_number_reflns 6912
_refine_ls_number_restraints 0
_refine_ls_restrained_S_all 1.049
_refine_ls_R_factor_all 0.0233
_refine_ls_R_factor_gt 0.0215
_refine_ls_shift/su_max 0.003
_refine_ls_shift/su_mean 0.000
_refine_ls_structure_factor_coef Fsqd
_refine_ls_weighting_details 'calc w=1/[\s^2^(Fo^2^)+(0.0265P)^2^+1.3417P] where P=(Fo^2^+2Fc^2^)/3'
_refine_ls_weighting_scheme calc
_refine_ls_wR_factor_gt 0.0552
_refine_ls_wR_factor_ref 0.0560
_reflns_number_gt 6449
_reflns_number_total 6912
_reflns_threshold_expression >2sigma(I)
_cod_data_source_file c3cc43517b.txt
_cod_data_source_block ch740a
_cod_original_sg_symbol_H-M P2(1)/c
_cod_database_code 7109578

loop_
_symmetry_equiv_pos_as_xyz
'x, y, z'
'-x, y+1/2, -z+1/2'
'-x, -y, -z'
'x, -y-1/2, z-1/2'

loop_
_atom_site_label
_atom_site_type_symbol
_atom_site_fract_x
_atom_site_fract_y
_atom_site_fract_z
_atom_site_U_iso_or_equiv
_atom_site_adp_type
_atom_site_occupancy
_atom_site_symmetry_multiplicity
_atom_site_calc_flag
_atom_site_refinement_flags
P1 P 0.194070(19) 0.83451(3) 0.26048(2) 0.01272(7) Uani 1 1 d .
Ru1 Ru 0.233099(5) 0.674171(9) 0.360892(6) 0.01119(4) Uani 1 1 d .
H1 H 0.1635(11) 0.6073(18) 0.2855(13) 0.035(5) Uiso 1 1 d .
O1 O 0.10770(6) 0.72116(12) 0.43985(7) 0.0289(2) Uani 1 1 d .
O2 O 0.34772(5) 0.73832(8) 0.46802(6) 0.01460(17) Uani 1 1 d .
O3 O 0.47462(6) 0.69744(9) 0.46410(7) 0.01805(18) Uani 1 1 d .
N1 N 0.29743(6) 0.50042(10) 0.42863(7) 0.01349(19) Uani 1 1 d .
N2 N 0.30506(6) 0.63726(10) 0.28599(7) 0.01260(19) Uani 1 1 d .
C1 C 0.15956(8) 0.70365(13) 0.41378(9) 0.0181(2) Uani 1 1 d .
C2 C 0.40743(7) 0.65467(12) 0.48587(8) 0.0147(2) Uani 1 1 d .
H2A H 0.4280 0.6324 0.5531 0.018 Uiso 1 1 calc R
C3 C 0.37885(7) 0.53249(11) 0.42729(8) 0.0130(2) Uani 1 1 d .
H3A H 0.4184 0.4632 0.4535 0.016 Uiso 1 1 calc R
C4 C 0.36841(7) 0.56171(11) 0.32897(8) 0.0135(2) Uani 1 1 d .
C5 C 0.41964(8) 0.52592(12) 0.28575(9) 0.0173(2) Uani 1 1 d .
H5A H 0.4633 0.4704 0.3153 0.021 Uiso 1 1 calc R
C6 C 0.40545(8) 0.57348(13) 0.19783(9) 0.0193(3) Uani 1 1 d .
H6A H 0.4396 0.5498 0.1668 0.023 Uiso 1 1 calc R
C7 C 0.34155(8) 0.65555(12) 0.15516(9) 0.0171(2) Uani 1 1 d .
H7A H 0.3326 0.6900 0.0960 0.021 Uiso 1 1 calc R
C8 C 0.29126(8) 0.68570(11) 0.20134(8) 0.0142(2) Uani 1 1 d .
C9 C 0.21932(8) 0.77146(12) 0.16389(8) 0.0151(2) Uani 1 1 d .
H9A H 0.1723 0.7253 0.1201 0.018 Uiso 1 1 calc R
H9B H 0.2316 0.8411 0.1298 0.018 Uiso 1 1 calc R
C10 C 0.51238(8) 0.80257(14) 0.51886(11) 0.0240(3) Uani 1 1 d .
H10A H 0.4721 0.8682 0.5103 0.036 Uiso 1 1 calc R
H10B H 0.5550 0.8337 0.4997 0.036 Uiso 1 1 calc R
H10C H 0.5361 0.7784 0.5843 0.036 Uiso 1 1 calc R
C11 C 0.30222(8) 0.48336(12) 0.52578(8) 0.0158(2) Uani 1 1 d .
H11A H 0.2467 0.4712 0.5236 0.019 Uiso 1 1 calc R
H11B H 0.3235 0.5612 0.5607 0.019 Uiso 1 1 calc R
C12 C 0.35469(8) 0.37451(13) 0.57955(9) 0.0201(3) Uani 1 1 d .
H12A H 0.3295 0.2956 0.5515 0.030 Uiso 1 1 calc R
H12B H 0.3596 0.3775 0.6442 0.030 Uiso 1 1 calc R
H12C H 0.4085 0.3808 0.5774 0.030 Uiso 1 1 calc R
C13 C 0.26590(7) 0.38524(12) 0.37291(9) 0.0160(2) Uani 1 1 d .
H13A H 0.3054 0.3169 0.3985 0.019 Uiso 1 1 calc R
H13B H 0.2605 0.4003 0.3083 0.019 Uiso 1 1 calc R
C14 C 0.18416(8) 0.34477(13) 0.37259(10) 0.0206(3) Uani 1 1 d .
H14A H 0.1917 0.3083 0.4328 0.031 Uiso 1 1 calc R
H14B H 0.1599 0.2827 0.3237 0.031 Uiso 1 1 calc R
H14C H 0.1484 0.4173 0.3610 0.031 Uiso 1 1 calc R
C15 C 0.08427(8) 0.87904(13) 0.20190(9) 0.0184(2) Uani 1 1 d .
C16 C 0.03371(8) 0.75856(14) 0.18371(10) 0.0234(3) Uani 1 1 d .
H16A H 0.0407 0.7193 0.2429 0.035 Uiso 1 1 calc R
H16B H 0.0518 0.7010 0.1468 0.035 Uiso 1 1 calc R
H16C H -0.0235 0.7787 0.1498 0.035 Uiso 1 1 calc R
C17 C 0.06331(9) 0.94416(14) 0.10752(9) 0.0238(3) Uani 1 1 d .
H17A H 0.0054 0.9637 0.0808 0.036 Uiso 1 1 calc R
H17B H 0.0766 0.8888 0.0655 0.036 Uiso 1 1 calc R
H17C H 0.0946 1.0214 0.1163 0.036 Uiso 1 1 calc R
C18 C 0.05952(9) 0.96290(14) 0.26640(10) 0.0232(3) Uani 1 1 d .
H18A H 0.0009 0.9758 0.2395 0.035 Uiso 1 1 calc R
H18B H 0.0870 1.0435 0.2737 0.035 Uiso 1 1 calc R
H18C H 0.0749 0.9228 0.3271 0.035 Uiso 1 1 calc R
C19 C 0.25919(8) 0.97823(12) 0.29890(9) 0.0170(2) Uani 1 1 d .
C20 C 0.23275(9) 1.09050(13) 0.23286(9) 0.0214(3) Uani 1 1 d .
H20A H 0.1796 1.1196 0.2288 0.032 Uiso 1 1 calc R
H20B H 0.2294 1.0656 0.1712 0.032 Uiso 1 1 calc R
H20C H 0.2723 1.1579 0.2565 0.032 Uiso 1 1 calc R
C21 C 0.26271(9) 1.01453(13) 0.39580(9) 0.0209(3) Uani 1 1 d .
H21A H 0.2987 1.0863 0.4189 0.031 Uiso 1 1 calc R
H21B H 0.2833 0.9440 0.4383 0.031 Uiso 1 1 calc R
H21C H 0.2083 1.0363 0.3918 0.031 Uiso 1 1 calc R
C22 C 0.34553(8) 0.94183(12) 0.30900(9) 0.0194(3) Uani 1 1 d .
H22A H 0.3457 0.9226 0.2478 0.029 Uiso 1 1 calc R
H22B H 0.3632 0.8684 0.3491 0.029 Uiso 1 1 calc R
H22C H 0.3825 1.0114 0.3365 0.029 Uiso 1 1 calc R

loop_
_atom_site_aniso_label
_atom_site_aniso_U_11
_atom_site_aniso_U_22
_atom_site_aniso_U_33
_atom_site_aniso_U_23
_atom_site_aniso_U_13
_atom_site_aniso_U_12
P1 0.01315(14) 0.01400(15) 0.01061(13) 0.00103(11) 0.00414(11) 0.00228(11)
Ru1 0.01027(5) 0.01361(6) 0.00971(5) 0.00100(3) 0.00385(4) 0.00167(3)
O1 0.0202(5) 0.0493(7) 0.0214(5) 0.0097(5) 0.0127(4) 0.0126(5)
O2 0.0125(4) 0.0167(4) 0.0133(4) -0.0019(3) 0.0034(3) 0.0018(3)
O3 0.0140(4) 0.0193(4) 0.0213(4) -0.0039(4) 0.0073(4) -0.0021(3)
N1 0.0125(5) 0.0163(5) 0.0125(4) 0.0010(4) 0.0058(4) 0.0007(4)
N2 0.0121(5) 0.0140(5) 0.0116(4) -0.0008(4) 0.0044(4) -0.0001(4)
C1 0.0164(6) 0.0237(6) 0.0125(5) 0.0044(5) 0.0035(5) 0.0040(5)
C2 0.0131(5) 0.0177(6) 0.0128(5) -0.0008(4) 0.0043(4) 0.0004(4)
C3 0.0109(5) 0.0158(5) 0.0123(5) 0.0010(4) 0.0043(4) 0.0022(4)
C4 0.0129(5) 0.0144(5) 0.0126(5) -0.0007(4) 0.0042(4) -0.0001(4)
C5 0.0158(6) 0.0196(6) 0.0175(6) 0.0005(5) 0.0074(5) 0.0033(5)
C6 0.0209(6) 0.0231(6) 0.0185(6) -0.0011(5) 0.0126(5) 0.0017(5)
C7 0.0209(6) 0.0189(6) 0.0133(5) 0.0002(5) 0.0085(5) -0.0001(5)
C8 0.0165(6) 0.0137(5) 0.0122(5) -0.0007(4) 0.0051(5) -0.0005(4)
C9 0.0176(6) 0.0161(6) 0.0115(5) 0.0011(4) 0.0055(4) 0.0023(5)
C10 0.0167(6) 0.0235(7) 0.0291(7) -0.0059(6) 0.0059(6) -0.0033(5)
C11 0.0169(6) 0.0190(6) 0.0135(5) 0.0033(5) 0.0079(4) 0.0036(5)
C12 0.0210(6) 0.0226(6) 0.0182(6) 0.0068(5) 0.0091(5) 0.0062(5)
C13 0.0150(6) 0.0149(6) 0.0179(6) -0.0008(5) 0.0060(5) -0.0002(4)
C14 0.0164(6) 0.0196(6) 0.0262(7) -0.0004(5) 0.0088(5) -0.0015(5)
C15 0.0161(6) 0.0223(6) 0.0158(6) 0.0040(5) 0.0050(5) 0.0064(5)
C16 0.0135(6) 0.0285(7) 0.0236(6) 0.0028(6) 0.0021(5) 0.0024(5)
C17 0.0228(7) 0.0298(7) 0.0163(6) 0.0068(5) 0.0048(5) 0.0100(6)
C18 0.0212(6) 0.0282(7) 0.0215(6) 0.0043(5) 0.0094(5) 0.0103(5)
C19 0.0213(6) 0.0148(6) 0.0155(5) 0.0004(5) 0.0076(5) 0.0009(5)
C20 0.0296(7) 0.0168(6) 0.0203(6) 0.0026(5) 0.0123(5) 0.0024(5)
C21 0.0278(7) 0.0181(6) 0.0176(6) -0.0012(5) 0.0095(5) 0.0012(5)
C22 0.0188(6) 0.0176(6) 0.0212(6) -0.0013(5) 0.0072(5) -0.0029(5)

loop_
_atom_type_symbol
_atom_type_description
_atom_type_scat_dispersion_real
_atom_type_scat_dispersion_imag
_atom_type_scat_source
C C 0.0033 0.0016 'International Tables Vol C Tables 4.2.6.8 and 6.1.1.4'
H H 0.0000 0.0000 'International Tables Vol C Tables 4.2.6.8 and 6.1.1.4'
N N 0.0061 0.0033 'International Tables Vol C Tables 4.2.6.8 and 6.1.1.4'
O O 0.0106 0.0060 'International Tables Vol C Tables 4.2.6.8 and 6.1.1.4'
P P 0.1023 0.0942 'International Tables Vol C Tables 4.2.6.8 and 6.1.1.4'
Ru Ru -1.2594 0.8363 'International Tables Vol C Tables 4.2.6.8 and 6.1.1.4'

loop_
_geom_angle_atom_site_label_1
_geom_angle_atom_site_label_2
_geom_angle_atom_site_label_3
_geom_angle
C9 P1 C15 103.40(6)
C9 P1 C19 103.99(6)
C15 P1 C19 110.46(6)
C9 P1 Ru1 100.40(4)
C15 P1 Ru1 121.26(4)
C19 P1 Ru1 114.47(4)
H1 Ru1 C1 85.1(7)
H1 Ru1 N2 88.6(7)
C1 Ru1 N2 173.20(5)
H1 Ru1 O2 168.6(7)
C1 Ru1 O2 103.01(5)
N2 Ru1 O2 83.64(4)
H1 Ru1 N1 95.3(7)
C1 Ru1 N1 105.06(5)
N2 Ru1 N1 77.87(4)
O2 Ru1 N1 74.93(4)
H1 Ru1 P1 83.0(7)
C1 Ru1 P1 95.63(4)
N2 Ru1 P1 81.21(3)
O2 Ru1 P1 103.90(3)
N1 Ru1 P1 159.05(3)
C2 O2 Ru1 112.65(7)
C10 O3 C2 110.92(10)
C13 N1 C11 110.58(10)
C13 N1 C3 109.42(9)
C11 N1 C3 111.30(9)
C13 N1 Ru1 113.84(7)
C11 N1 Ru1 113.60(7)
C3 N1 Ru1 97.39(7)
C4 N2 C8 121.45(11)
C4 N2 Ru1 114.77(8)
C8 N2 Ru1 123.78(8)
O1 C1 Ru1 174.14(11)
O2 C2 O3 114.10(10)
O2 C2 C3 112.50(10)
O3 C2 C3 104.04(9)
N1 C3 C4 108.67(9)
N1 C3 C2 106.47(9)
C4 C3 C2 107.82(10)
N2 C4 C5 120.85(11)
N2 C4 C3 112.61(10)
C5 C4 C3 126.36(11)
C4 C5 C6 118.34(12)
C7 C6 C5 120.50(12)
C8 C7 C6 118.36(12)
N2 C8 C7 120.43(11)
N2 C8 C9 114.96(11)
C7 C8 C9 124.61(11)
C8 C9 P1 110.18(8)
N1 C11 C12 115.65(10)
N1 C13 C14 112.66(10)
C18 C15 C16 108.33(11)
C18 C15 C17 109.66(11)
C16 C15 C17 107.09(11)
C18 C15 P1 109.87(9)
C16 C15 P1 107.86(9)
C17 C15 P1 113.86(9)
C20 C19 C21 110.32(11)
C20 C19 C22 107.75(11)
C21 C19 C22 107.61(11)
C20 C19 P1 115.68(9)
C21 C19 P1 107.81(9)
C22 C19 P1 107.37(9)

loop_
_geom_bond_atom_site_label_1
_geom_bond_atom_site_label_2
_geom_bond_distance
P1 C9 1.8617(12)
P1 C15 1.8843(13)
P1 C19 1.8868(13)
P1 Ru1 2.2509(3)
Ru1 H1 1.526(19)
Ru1 C1 1.8319(13)
Ru1 N2 2.0854(10)
Ru1 O2 2.2022(9)
Ru1 N1 2.2328(10)
O1 C1 1.1641(17)
O2 C2 1.3409(15)
O3 C10 1.4201(16)
O3 C2 1.4456(15)
N1 C13 1.4919(16)
N1 C11 1.4987(15)
N1 C3 1.5065(15)
N2 C4 1.3453(16)
N2 C8 1.3528(16)
C2 C3 1.5678(17)
C3 C4 1.5077(16)
C4 C5 1.3864(17)
C5 C6 1.3945(18)
C6 C7 1.3940(19)
C7 C8 1.3917(18)
C8 C9 1.5066(17)
C11 C12 1.5317(17)
C13 C14 1.5253(18)
C15 C18 1.5381(19)
C15 C16 1.541(2)
C15 C17 1.5423(18)
C19 C20 1.5377(18)
C19 C21 1.5413(18)
C19 C22 1.5431(18)
